data_1571611
loop_
_publ_author_name
'Wang, Yi'
'Zhang, Yurou'
'Liang, Jiefeng'
'Tan, Bowen'
'Deng, Chong'
'Huang, Wenliang'

_publ_section_title
;
 Neutral inverse-sandwich rare-earth metal complexes of the benzene
 tetraanion.
;
_journal_issue 23
_journal_name_full 'Chemical science'
_journal_page_first 8740
_journal_page_last 8749
_journal_paper_doi 10.1039/d4sc02491e
_journal_volume 15
_journal_year 2024
_chemical_formula_moiety 'C53 H67 N2 Sm'
_chemical_formula_sum 'C53 H67 N2 Sm'
_chemical_formula_weight 882.43
_space_group_crystal_system triclinic
_space_group_IT_number 2
_space_group_name_Hall '-P 1'
_space_group_name_H-M_alt 'P -1'
_atom_sites_solution_hydrogens mixed
_atom_sites_solution_primary dual
_audit_creation_date 2024-02-04
_audit_creation_method
;
Olex2 1.5
(compiled 2023.03.06 svn.rbb2c1857 for OlexSys, GUI svn.r6748)
;
_audit_update_record
;
2024-04-04 deposited with the CCDC.	2024-05-13 downloaded from the CCDC.
;
_cell_angle_alpha 98.600(4)
_cell_angle_beta 93.568(3)
_cell_angle_gamma 92.844(3)
_cell_formula_units_Z 2
_cell_length_a 10.8737(4)
_cell_length_b 11.7593(5)
_cell_length_c 18.5401(8)
_cell_measurement_reflns_used 19909
_cell_measurement_temperature 180.00(10)
_cell_measurement_theta_max 29.8240
_cell_measurement_theta_min 1.7500
_cell_volume 2335.30(17)
_computing_molecular_graphics 'Olex2 1.5 (Dolomanov et al., 2009)'
_computing_publication_material 'Olex2 1.5 (Dolomanov et al., 2009)'
_computing_structure_refinement 'SHELXL 2018/3 (Sheldrick, 2015)'
_computing_structure_solution 'SHELXT 2018/2 (Sheldrick, 2018)'
_diffrn_ambient_temperature 180.00
_diffrn_detector_area_resol_mean 10.0000
_diffrn_measured_fraction_theta_full 1.000
_diffrn_measured_fraction_theta_max 0.839
_diffrn_measurement_device_type 'XtaLAB Synergy R, DW system, HyPix'
_diffrn_measurement_method 'phi and omega scans'
_diffrn_radiation_monochromator mirror
_diffrn_radiation_type MoK\a
_diffrn_radiation_wavelength 0.71073
_diffrn_reflns_av_R_equivalents 0.0675
_diffrn_reflns_av_unetI/netI 0.0597
_diffrn_reflns_Laue_measured_fraction_full 1.000
_diffrn_reflns_Laue_measured_fraction_max 0.839
_diffrn_reflns_limit_h_max 15
_diffrn_reflns_limit_h_min -14
_diffrn_reflns_limit_k_max 15
_diffrn_reflns_limit_k_min -15
_diffrn_reflns_limit_l_max 25
_diffrn_reflns_limit_l_min -24
_diffrn_reflns_number 31410
_diffrn_reflns_point_group_measured_fraction_full 1.000
_diffrn_reflns_point_group_measured_fraction_max 0.839
_diffrn_reflns_theta_full 25.242
_diffrn_reflns_theta_max 30.716
_diffrn_reflns_theta_min 1.755
_diffrn_source 'Rotating-anode X-ray tube'
_exptl_absorpt_coefficient_mu 1.292
_exptl_absorpt_correction_T_max 1.00000
_exptl_absorpt_correction_T_min 0.43735
_exptl_absorpt_correction_type multi-scan
_exptl_absorpt_process_details
;
CrysAlisPro 1.171.42.93a (Rigaku Oxford Diffraction, 2023)
Empirical absorption correction using spherical harmonics,
implemented in SCALE3 ABSPACK scaling algorithm.
;
_exptl_crystal_colour 'orange red'
_exptl_crystal_density_diffrn 1.255
_exptl_crystal_description block
_exptl_crystal_F_000 922
_exptl_crystal_size_max 0.62
_exptl_crystal_size_mid 0.36
_exptl_crystal_size_min 0.29
_refine_diff_density_max 1.393
_refine_diff_density_min -1.321
_refine_diff_density_rms 0.114
_refine_ls_extinction_method none
_refine_ls_goodness_of_fit_ref 1.125
_refine_ls_hydrogen_treatment mixed
_refine_ls_matrix_type full
_refine_ls_number_parameters 558
_refine_ls_number_reflns 12197
_refine_ls_number_restraints 72
_refine_ls_restrained_S_all 1.126
_refine_ls_R_factor_all 0.0486
_refine_ls_R_factor_gt 0.0412
_refine_ls_shift/su_max 0.001
_refine_ls_shift/su_mean 0.000
_refine_ls_structure_factor_coef Fsqd
_refine_ls_weighting_details 'w=1/[\s^2^(Fo^2^)+(0.0482P)^2^] where P=(Fo^2^+2Fc^2^)/3'
_refine_ls_weighting_scheme calc
_refine_ls_wR_factor_gt 0.1036
_refine_ls_wR_factor_ref 0.1071
_reflns_Friedel_coverage 0.000
_reflns_number_gt 10567
_reflns_number_total 12197
_reflns_threshold_expression 'I > 2\s(I)'
_cod_data_source_file d4sc02491e3.cif
_cod_data_source_block 3_CCDC1
_cod_depositor_comments 'Adding full bibliography for 1571610--1571617.cif.'
_cod_database_code 1571611
_shelx_shelxl_version_number 2018/3
_shelx_space_group_comment
;
The symmetry employed for this shelxl refinement is uniquely defined
by the following loop, which should always be used as a source of
symmetry information in preference to the above space-group names.
They are only intended as comments.
;
_olex2_refinement_description
;
1. Uiso/Uaniso restraints and constraints
C01G \\sim C01K \\sim C13 \\sim C14 \\sim C15 \\sim C16 \\sim C54 \\sim C55:
within 2A with sigma of 0.01 and sigma for terminal atoms of 0.02 within 2A
2. Others
 Sof(C01G)=Sof(H01A)=Sof(H01B)=Sof(C01K)=Sof(H01C)=Sof(H01D)=Sof(H01E)=
 Sof(H12A)=Sof(C54)=Sof(H54A)=Sof(H54B)=Sof(H54C)=Sof(C55)=Sof(H55A)=Sof(H55B)=
 1-FVAR(1)
 Sof(H12)=Sof(C13)=Sof(H13A)=Sof(H13B)=Sof(C14)=Sof(H14A)=Sof(H14B)=Sof(H14C)=
 Sof(C15)=Sof(H15A)=Sof(H15B)=Sof(C16)=Sof(H16A)=Sof(H16B)=Sof(H16C)=FVAR(1)
3.a Ternary CH refined with riding coordinates:
 C12(H12A), C12(H12), C17(H17), C28(H28), C33(H33)
3.b Secondary CH2 refined with riding coordinates:
 C01G(H01A,H01B), C13(H13A,H13B), C15(H15A,H15B), C18(H18A,H18B), C20(H20A,
 H20B), C29(H29A,H29B), C31(H31A,H31B), C34(H34A,H34B), C36(H36A,H36B),
 C55(H55A,H55B)
3.c Aromatic/amide H refined with riding coordinates:
 C8(H8), C9(H9), C10(H10), C24(H24), C25(H25), C26(H26), C39(H39), C40(H40),
 C41(H41), C42(H42), C43(H43), C49(H49), C50(H50), C51(H51), C52(H52), C53(H53)
3.d Idealised Me refined as rotating group:
 C1(H1A,H1B,H1C), C01K(H01C,H01D,H01E), C5(H5A,H5B,H5C), C14(H14A,H14B,H14C),
 C16(H16A,H16B,H16C), C19(H19A,H19B,H19C), C21(H21A,H21B,H21C), C30(H30A,H30B,
 H30C), C32(H32A,H32B,H32C), C35(H35A,H35B,H35C), C37(H37A,H37B,H37C), C54(H54A,
 H54B,H54C)
;
_olex2_submission_special_instructions 'No special instructions were received'

loop_
_space_group_symop_operation_xyz
'x, y, z'
'-x, -y, -z'

loop_
_atom_site_label
_atom_site_type_symbol
_atom_site_fract_x
_atom_site_fract_y
_atom_site_fract_z
_atom_site_U_iso_or_equiv
_atom_site_adp_type
_atom_site_occupancy
_atom_site_site_symmetry_order
_atom_site_calc_flag
_atom_site_refinement_flags_posn
_atom_site_refinement_flags_adp
_atom_site_refinement_flags_occupancy
_atom_site_disorder_assembly
_atom_site_disorder_group
Sm1 Sm 0.58333(2) 0.20855(2) 0.26945(2) 0.03383(6) Uani 1 1 d . . . . .
N1 N 0.6805(2) 0.25194(18) 0.16401(11) 0.0301(4) Uani 1 1 d . . . . .
N2 N 0.4867(2) 0.38412(19) 0.26297(11) 0.0334(5) Uani 1 1 d . . . . .
C1 C 0.5784(3) 0.1862(3) 0.03955(14) 0.0460(7) Uani 1 1 d . . . . .
H1A H 0.660726 0.159704 0.029894 0.069 Uiso 1 1 calc R U . . .
H1B H 0.556927 0.242220 0.007368 0.069 Uiso 1 1 calc R U . . .
H1C H 0.517799 0.120282 0.030255 0.069 Uiso 1 1 calc R U . . .
C01G C 0.9105(12) 0.0392(9) 0.2446(6) 0.061(2) Uani 0.464(5) 1 d . U P A 2
H01A H 0.990709 0.028725 0.222695 0.073 Uiso 0.464(5) 1 calc R U P A 2
H01B H 0.917280 0.113839 0.277735 0.073 Uiso 0.464(5) 1 calc R U P A 2
C01K C 0.8867(9) -0.0551(8) 0.2885(4) 0.071(3) Uani 0.464(5) 1 d . U P A 2
H01C H 0.921915 -0.125561 0.265491 0.107 Uiso 0.464(5) 1 calc R U P A 2
H01D H 0.797485 -0.069194 0.290555 0.107 Uiso 0.464(5) 1 calc R U P A 2
H01E H 0.925000 -0.032573 0.338135 0.107 Uiso 0.464(5) 1 calc R U P A 2
C2 C 0.5783(3) 0.2428(2) 0.11915(13) 0.0324(6) Uani 1 1 d . . . . .
C3 C 0.4616(3) 0.2779(2) 0.14020(14) 0.0343(6) Uani 1 1 d . . . . .
C4 C 0.4223(3) 0.3566(2) 0.19857(14) 0.0358(6) Uani 1 1 d . . . . .
C5 C 0.2968(3) 0.4038(3) 0.18537(17) 0.0560(9) Uani 1 1 d . . . . .
H5A H 0.239616 0.342165 0.159164 0.084 Uiso 1 1 calc R U . . .
H5B H 0.304779 0.466213 0.156040 0.084 Uiso 1 1 calc R U . . .
H5C H 0.264916 0.433550 0.232380 0.084 Uiso 1 1 calc R U . . .
C6 C 0.7972(3) 0.2340(3) 0.13227(14) 0.0352(6) Uani 1 1 d . . . . .
C7 C 0.8602(3) 0.1350(3) 0.14085(17) 0.0470(7) Uani 1 1 d . . . . .
C8 C 0.9707(3) 0.1192(3) 0.1072(2) 0.0602(10) Uani 1 1 d . . . . .
H8 H 1.014069 0.052329 0.112211 0.072 Uiso 1 1 calc R U . . .
C9 C 1.0184(3) 0.1983(4) 0.0668(2) 0.0642(10) Uani 1 1 d . . . . .
H9 H 1.092171 0.184297 0.042904 0.077 Uiso 1 1 calc R U . . .
C10 C 0.9593(3) 0.2970(3) 0.06131(18) 0.0543(8) Uani 1 1 d . . . . .
H10 H 0.994123 0.352085 0.034609 0.065 Uiso 1 1 calc R U . . .
C11 C 0.8486(3) 0.3187(3) 0.09412(15) 0.0403(6) Uani 1 1 d . . . . .
C12 C 0.8119(4) 0.0438(3) 0.1845(2) 0.0606(10) Uani 1 1 d . . . . .
H12A H 0.729893 0.061278 0.203713 0.073 Uiso 0.464(5) 1 calc R U P A 2
H12 H 0.770872 0.091686 0.224195 0.073 Uiso 0.536(5) 1 calc R U P A 1
C13 C 0.7039(7) -0.0349(5) 0.1460(4) 0.0585(17) Uani 0.536(5) 1 d . U P A 1
H13A H 0.637090 0.011868 0.130024 0.070 Uiso 0.536(5) 1 calc R U P A 1
H13B H 0.670569 -0.084097 0.180046 0.070 Uiso 0.536(5) 1 calc R U P A 1
C14 C 0.7507(13) -0.1107(12) 0.0792(8) 0.074(3) Uani 0.536(5) 1 d . U P A 1
H14A H 0.771480 -0.062550 0.042359 0.111 Uiso 0.536(5) 1 calc R U P A 1
H14B H 0.686091 -0.169554 0.058245 0.111 Uiso 0.536(5) 1 calc R U P A 1
H14C H 0.824343 -0.148273 0.094505 0.111 Uiso 0.536(5) 1 calc R U P A 1
C15 C 0.9024(11) -0.0188(9) 0.2279(5) 0.071(2) Uani 0.536(5) 1 d . U P A 1
H15A H 0.854103 -0.072902 0.252946 0.086 Uiso 0.536(5) 1 calc R U P A 1
H15B H 0.951632 -0.065745 0.192838 0.086 Uiso 0.536(5) 1 calc R U P A 1
C16 C 0.9872(11) 0.0504(10) 0.2822(5) 0.109(3) Uani 0.536(5) 1 d . U P A 1
H16A H 1.045617 0.095211 0.257729 0.163 Uiso 0.536(5) 1 calc R U P A 1
H16B H 1.032435 0.000080 0.310570 0.163 Uiso 0.536(5) 1 calc R U P A 1
H16C H 0.940908 0.102966 0.314931 0.163 Uiso 0.536(5) 1 calc R U P A 1
C17 C 0.7929(3) 0.4335(3) 0.09147(16) 0.0461(7) Uani 1 1 d . . . . .
H17 H 0.719260 0.435897 0.121305 0.055 Uiso 1 1 calc R U . . .
C18 C 0.8853(5) 0.5363(4) 0.1263(3) 0.0945(16) Uani 1 1 d . . . . .
H18A H 0.943969 0.550211 0.089328 0.113 Uiso 1 1 calc R U . . .
H18B H 0.837853 0.606010 0.135972 0.113 Uiso 1 1 calc R U . . .
C19 C 0.9549(6) 0.5249(5) 0.1916(3) 0.116(2) Uani 1 1 d . . . . .
H19A H 1.025661 0.478860 0.179888 0.173 Uiso 1 1 calc R U . . .
H19B H 0.902779 0.486576 0.223163 0.173 Uiso 1 1 calc R U . . .
H19C H 0.984289 0.601421 0.217098 0.173 Uiso 1 1 calc R U . . .
C20 C 0.7490(5) 0.4528(3) 0.0140(2) 0.0874(16) Uani 1 1 d . . . . .
H20A H 0.821685 0.457409 -0.015215 0.105 Uiso 1 1 calc R U . . .
H20B H 0.695035 0.385415 -0.009377 0.105 Uiso 1 1 calc R U . . .
C21 C 0.6801(8) 0.5593(5) 0.0123(3) 0.166(4) Uani 1 1 d . . . . .
H21A H 0.632462 0.553895 -0.034827 0.249 Uiso 1 1 calc R U . . .
H21B H 0.738778 0.626629 0.018802 0.249 Uiso 1 1 calc R U . . .
H21C H 0.623921 0.567173 0.051861 0.249 Uiso 1 1 calc R U . . .
C22 C 0.4470(3) 0.4768(3) 0.31503(14) 0.0413(7) Uani 1 1 d . . . . .
C23 C 0.5026(3) 0.5872(3) 0.31685(17) 0.0474(8) Uani 1 1 d . . . . .
C24 C 0.4619(4) 0.6780(3) 0.36610(18) 0.0632(10) Uani 1 1 d . . . . .
H24 H 0.497097 0.753892 0.367476 0.076 Uiso 1 1 calc R U . . .
C25 C 0.3719(4) 0.6585(4) 0.41215(19) 0.0745(12) Uani 1 1 d . . . . .
H25 H 0.342230 0.721084 0.443442 0.089 Uiso 1 1 calc R U . . .
C26 C 0.3250(4) 0.5486(4) 0.4129(2) 0.0728(12) Uani 1 1 d . . . . .
H26 H 0.267426 0.535891 0.447814 0.087 Uiso 1 1 calc R U . . .
C27 C 0.3585(4) 0.4543(3) 0.36454(18) 0.0533(8) Uani 1 1 d . . . . .
C28 C 0.6109(4) 0.6109(3) 0.27281(19) 0.0560(9) Uani 1 1 d . . . . .
H28 H 0.623562 0.538027 0.239426 0.067 Uiso 1 1 calc R U . . .
C29 C 0.7270(4) 0.6383(4) 0.3252(3) 0.0819(13) Uani 1 1 d . . . . .
H29A H 0.715258 0.708124 0.360632 0.098 Uiso 1 1 calc R U . . .
H29B H 0.798156 0.655297 0.296954 0.098 Uiso 1 1 calc R U . . .
C30 C 0.7564(4) 0.5379(5) 0.3677(2) 0.0913(15) Uani 1 1 d . . . . .
H30A H 0.759105 0.466603 0.333005 0.137 Uiso 1 1 calc R U . . .
H30B H 0.692118 0.528488 0.401431 0.137 Uiso 1 1 calc R U . . .
H30C H 0.836558 0.555098 0.395369 0.137 Uiso 1 1 calc R U . . .
C31 C 0.5892(5) 0.7051(3) 0.2246(2) 0.0743(13) Uani 1 1 d . . . . .
H31A H 0.575375 0.777859 0.256699 0.089 Uiso 1 1 calc R U . . .
H31B H 0.665026 0.717974 0.199296 0.089 Uiso 1 1 calc R U . . .
C32 C 0.4828(5) 0.6782(4) 0.1687(2) 0.0856(15) Uani 1 1 d . . . . .
H32A H 0.495141 0.606042 0.136713 0.128 Uiso 1 1 calc R U . . .
H32B H 0.477163 0.740829 0.139432 0.128 Uiso 1 1 calc R U . . .
H32C H 0.406316 0.670100 0.193249 0.128 Uiso 1 1 calc R U . . .
C33 C 0.3080(4) 0.3344(4) 0.3707(2) 0.0634(10) Uani 1 1 d . . . . .
H33 H 0.320042 0.283922 0.323528 0.076 Uiso 1 1 calc R U . . .
C34 C 0.3874(4) 0.2903(3) 0.4314(2) 0.0696(11) Uani 1 1 d . . . . .
H34A H 0.473343 0.287078 0.416846 0.083 Uiso 1 1 calc R U . . .
H34B H 0.387995 0.347153 0.476622 0.083 Uiso 1 1 calc R U . . .
C35 C 0.3458(5) 0.1722(4) 0.4491(3) 0.0910(15) Uani 1 1 d . . . . .
H35A H 0.337395 0.116117 0.404100 0.137 Uiso 1 1 calc R U . . .
H35B H 0.266067 0.176965 0.470993 0.137 Uiso 1 1 calc R U . . .
H35C H 0.407215 0.147713 0.483702 0.137 Uiso 1 1 calc R U . . .
C36 C 0.1701(4) 0.3263(5) 0.3833(3) 0.0872(14) Uani 1 1 d . . . . .
H36A H 0.144330 0.244380 0.383436 0.105 Uiso 1 1 calc R U . . .
H36B H 0.158187 0.368670 0.432401 0.105 Uiso 1 1 calc R U . . .
C37 C 0.0859(5) 0.3723(6) 0.3283(3) 0.124(2) Uani 1 1 d . . . . .
H37A H 0.087561 0.324126 0.280433 0.185 Uiso 1 1 calc R U . . .
H37B H 0.113958 0.451584 0.324632 0.185 Uiso 1 1 calc R U . . .
H37C H 0.001523 0.371053 0.343961 0.185 Uiso 1 1 calc R U . . .
C38 C 0.3429(3) -0.0443(3) 0.22065(16) 0.0441(7) Uani 1 1 d . . . . .
C39 C 0.3011(3) -0.0416(3) 0.14843(18) 0.0504(8) Uani 1 1 d . . . . .
H39 H 0.338238 0.012566 0.121968 0.060 Uiso 1 1 calc R U . . .
C40 C 0.2054(3) -0.1175(3) 0.1148(2) 0.0618(10) Uani 1 1 d . . . . .
H40 H 0.178699 -0.115959 0.065211 0.074 Uiso 1 1 calc R U . . .
C41 C 0.1488(4) -0.1950(4) 0.1529(2) 0.0713(11) Uani 1 1 d . . . . .
H41 H 0.083901 -0.247233 0.129523 0.086 Uiso 1 1 calc R U . . .
C42 C 0.1870(4) -0.1966(4) 0.2256(2) 0.0724(11) Uani 1 1 d . . . . .
H42 H 0.146494 -0.248189 0.252518 0.087 Uiso 1 1 calc R U . . .
C43 C 0.2845(3) -0.1225(3) 0.2590(2) 0.0564(9) Uani 1 1 d . . . . .
H43 H 0.311605 -0.125034 0.308398 0.068 Uiso 1 1 calc R U . . .
C44 C 0.4465(3) 0.0337(2) 0.25516(15) 0.0398(6) Uani 1 1 d . . . . .
C45 C 0.5222(3) 0.0291(2) 0.31297(15) 0.0414(6) Uani 1 1 d . . . . .
C46 C 0.6149(3) 0.0759(2) 0.35787(14) 0.0399(6) Uani 1 1 d . . . . .
C47 C 0.6990(3) 0.1592(3) 0.37974(14) 0.0398(6) Uani 1 1 d . . . . .
C48 C 0.7910(3) 0.1722(3) 0.44285(15) 0.0457(7) Uani 1 1 d . . . . .
C49 C 0.8068(4) 0.0868(4) 0.48554(19) 0.0754(13) Uani 1 1 d . . . . .
H49 H 0.758112 0.016329 0.474367 0.091 Uiso 1 1 calc R U . . .
C50 C 0.8939(5) 0.1037(5) 0.5449(2) 0.1076(19) Uani 1 1 d . . . . .
H50 H 0.904943 0.043851 0.573503 0.129 Uiso 1 1 calc R U . . .
C51 C 0.9637(5) 0.2047(6) 0.5627(2) 0.1003(18) Uani 1 1 d . . . . .
H51 H 1.022442 0.215329 0.603623 0.120 Uiso 1 1 calc R U . . .
C52 C 0.9487(4) 0.2908(5) 0.5214(2) 0.0877(16) Uani 1 1 d . . . . .
H52 H 0.997083 0.361312 0.533796 0.105 Uiso 1 1 calc R U . . .
C53 C 0.8629(3) 0.2756(4) 0.46128(17) 0.0618(10) Uani 1 1 d . . . . .
H53 H 0.853119 0.335709 0.432739 0.074 Uiso 1 1 calc R U . . .
C54 C 0.7149(14) -0.0885(13) 0.0653(10) 0.067(3) Uani 0.464(5) 1 d . U P A 2
H54A H 0.745071 -0.041123 0.030081 0.101 Uiso 0.464(5) 1 calc R U P A 2
H54B H 0.637498 -0.059751 0.083013 0.101 Uiso 0.464(5) 1 calc R U P A 2
H54C H 0.700464 -0.168618 0.041365 0.101 Uiso 0.464(5) 1 calc R U P A 2
C55 C 0.8066(8) -0.0825(7) 0.1267(5) 0.058(2) Uani 0.464(5) 1 d . U P A 2
H55A H 0.888867 -0.093516 0.107582 0.070 Uiso 0.464(5) 1 calc R U P A 2
H55B H 0.787649 -0.146390 0.154239 0.070 Uiso 0.464(5) 1 calc R U P A 2
H3 H 0.401(3) 0.253(3) 0.1032(16) 0.040(8) Uiso 1 1 d . . . . .

loop_
_atom_site_aniso_label
_atom_site_aniso_U_11
_atom_site_aniso_U_22
_atom_site_aniso_U_33
_atom_site_aniso_U_23
_atom_site_aniso_U_13
_atom_site_aniso_U_12
Sm1 0.04288(10) 0.03139(9) 0.02925(8) 0.01104(5) 0.00364(6) 0.00170(6)
N1 0.0327(12) 0.0297(11) 0.0287(10) 0.0069(8) 0.0020(8) 0.0027(9)
N2 0.0363(12) 0.0354(12) 0.0307(10) 0.0086(9) 0.0091(9) 0.0047(10)
C1 0.0506(19) 0.0521(18) 0.0319(14) -0.0025(12) -0.0011(12) 0.0034(15)
C01G 0.073(5) 0.066(6) 0.044(5) 0.008(4) -0.002(4) 0.011(6)
C01K 0.094(6) 0.079(6) 0.048(4) 0.030(4) 0.009(4) 0.028(5)
C2 0.0403(15) 0.0277(12) 0.0295(12) 0.0072(9) 0.0016(10) -0.0016(11)
C3 0.0309(14) 0.0409(15) 0.0311(13) 0.0085(11) -0.0019(11) -0.0028(12)
C4 0.0329(14) 0.0413(15) 0.0369(13) 0.0153(11) 0.0066(11) 0.0033(12)
C5 0.048(2) 0.078(3) 0.0450(17) 0.0129(16) 0.0000(14) 0.0260(18)
C6 0.0347(15) 0.0386(15) 0.0320(13) 0.0044(11) 0.0027(11) 0.0015(12)
C7 0.0422(18) 0.0478(18) 0.0512(18) 0.0070(14) -0.0012(14) 0.0107(15)
C8 0.045(2) 0.062(2) 0.072(2) -0.0010(18) 0.0032(17) 0.0210(18)
C9 0.0420(19) 0.081(3) 0.068(2) 0.000(2) 0.0209(16) 0.0102(19)
C10 0.0450(19) 0.063(2) 0.0550(19) 0.0058(16) 0.0207(15) -0.0039(17)
C11 0.0384(16) 0.0448(16) 0.0372(14) 0.0043(12) 0.0076(11) -0.0022(13)
C12 0.078(3) 0.048(2) 0.062(2) 0.0206(16) 0.0053(18) 0.0226(19)
C13 0.064(4) 0.044(3) 0.078(4) 0.030(3) 0.031(3) 0.016(3)
C14 0.081(9) 0.051(6) 0.088(8) 0.005(5) 0.006(6) 0.015(5)
C15 0.088(5) 0.083(6) 0.052(5) 0.025(4) 0.010(4) 0.047(6)
C16 0.116(7) 0.140(8) 0.071(5) 0.012(5) -0.010(5) 0.064(6)
C17 0.0543(19) 0.0400(16) 0.0467(16) 0.0104(12) 0.0197(14) -0.0021(14)
C18 0.107(4) 0.050(3) 0.118(4) -0.007(2) 0.005(3) -0.009(3)
C19 0.143(6) 0.079(4) 0.107(4) -0.017(3) -0.034(4) -0.015(4)
C20 0.162(5) 0.053(2) 0.058(2) 0.0253(18) 0.033(3) 0.032(3)
C21 0.343(11) 0.116(5) 0.066(3) 0.045(3) 0.056(4) 0.138(6)
C22 0.0507(18) 0.0408(16) 0.0348(14) 0.0075(11) 0.0103(12) 0.0113(14)
C23 0.061(2) 0.0390(16) 0.0442(16) 0.0063(13) 0.0140(14) 0.0138(15)
C24 0.086(3) 0.047(2) 0.058(2) 0.0008(16) 0.0212(19) 0.0159(19)
C25 0.108(4) 0.066(3) 0.055(2) 0.0040(18) 0.035(2) 0.039(3)
C26 0.092(3) 0.078(3) 0.057(2) 0.0164(19) 0.041(2) 0.029(3)
C27 0.063(2) 0.058(2) 0.0440(17) 0.0151(15) 0.0219(15) 0.0156(18)
C28 0.067(2) 0.0315(16) 0.070(2) 0.0021(14) 0.0248(18) 0.0016(16)
C29 0.073(3) 0.054(2) 0.113(4) -0.008(2) 0.017(3) -0.004(2)
C30 0.062(3) 0.113(4) 0.093(3) 0.002(3) -0.012(2) 0.007(3)
C31 0.104(4) 0.0317(17) 0.096(3) 0.0155(18) 0.056(3) 0.014(2)
C32 0.133(5) 0.072(3) 0.061(2) 0.026(2) 0.030(3) 0.029(3)
C33 0.068(3) 0.072(3) 0.058(2) 0.0200(18) 0.0355(18) 0.009(2)
C34 0.091(3) 0.064(2) 0.062(2) 0.0248(18) 0.031(2) 0.014(2)
C35 0.114(4) 0.080(3) 0.093(3) 0.041(3) 0.045(3) 0.009(3)
C36 0.072(3) 0.108(4) 0.094(3) 0.039(3) 0.042(3) 0.012(3)
C37 0.067(3) 0.184(7) 0.139(5) 0.069(5) 0.043(3) 0.019(4)
C38 0.0463(18) 0.0342(15) 0.0515(17) 0.0044(12) 0.0065(13) 0.0031(13)
C39 0.051(2) 0.0485(19) 0.0501(18) 0.0006(14) 0.0033(14) 0.0069(16)
C40 0.046(2) 0.067(2) 0.064(2) -0.0132(18) -0.0028(16) 0.0072(18)
C41 0.047(2) 0.064(3) 0.093(3) -0.016(2) 0.002(2) -0.0069(19)
C42 0.062(3) 0.058(2) 0.094(3) 0.007(2) 0.013(2) -0.018(2)
C43 0.053(2) 0.051(2) 0.065(2) 0.0105(16) 0.0107(17) -0.0049(17)
C44 0.0457(17) 0.0341(14) 0.0414(15) 0.0089(11) 0.0093(12) 0.0032(13)
C45 0.0504(18) 0.0362(15) 0.0422(15) 0.0175(12) 0.0086(13) 0.0055(13)
C46 0.0505(18) 0.0387(15) 0.0350(14) 0.0179(11) 0.0070(12) 0.0056(13)
C47 0.0464(17) 0.0439(16) 0.0325(14) 0.0127(11) 0.0077(12) 0.0082(14)
C48 0.0433(17) 0.065(2) 0.0302(14) 0.0076(13) 0.0074(12) 0.0115(16)
C49 0.098(3) 0.070(3) 0.058(2) 0.0210(19) -0.023(2) 0.010(2)
C50 0.132(5) 0.117(4) 0.075(3) 0.035(3) -0.045(3) 0.018(4)
C51 0.075(3) 0.163(6) 0.057(3) 0.007(3) -0.024(2) 0.014(4)
C52 0.061(3) 0.142(5) 0.054(2) 0.007(3) 0.0002(19) -0.030(3)
C53 0.050(2) 0.095(3) 0.0399(17) 0.0147(17) 0.0062(14) -0.013(2)
C54 0.069(8) 0.049(6) 0.081(7) 0.005(5) -0.005(6) 0.010(5)
C55 0.064(5) 0.038(4) 0.077(5) 0.018(3) 0.014(4) 0.005(3)

loop_
_atom_type_symbol
_atom_type_description
_atom_type_scat_dispersion_real
_atom_type_scat_dispersion_imag
_atom_type_scat_source
C C 0.0033 0.0016 'International Tables Vol C Tables 4.2.6.8 and 6.1.1.4'
H H 0.0000 0.0000 'International Tables Vol C Tables 4.2.6.8 and 6.1.1.4'
N N 0.0061 0.0033 'International Tables Vol C Tables 4.2.6.8 and 6.1.1.4'
Sm Sm -0.1638 3.4418 'International Tables Vol C Tables 4.2.6.8 and 6.1.1.4'

loop_
_geom_angle_atom_site_label_1
_geom_angle_atom_site_label_2
_geom_angle_atom_site_label_3
_geom_angle
_geom_angle_site_symmetry_1
_geom_angle_site_symmetry_3
_geom_angle_publ_flag
N1 Sm1 C2 27.52(7) . . ?
N1 Sm1 C3 53.70(8) . . ?
N1 Sm1 C4 72.97(7) . . ?
N1 Sm1 C44 117.53(8) . . ?
N1 Sm1 C45 133.79(9) . . ?
N1 Sm1 C46 136.13(9) . . ?
N1 Sm1 C47 123.37(9) . . ?
N2 Sm1 N1 84.05(7) . . ?
N2 Sm1 C2 73.54(7) . . ?
N2 Sm1 C3 53.35(7) . . ?
N2 Sm1 C4 26.74(7) . . ?
N2 Sm1 C44 116.41(9) . . ?
N2 Sm1 C45 133.94(9) . . ?
N2 Sm1 C46 137.94(9) . . ?
N2 Sm1 C47 125.30(8) . . ?
C2 Sm1 C3 28.29(8) . . ?
C2 Sm1 C4 53.44(8) . . ?
C3 Sm1 C4 28.16(7) . . ?
C44 Sm1 C2 98.86(8) . . ?
C44 Sm1 C3 90.77(9) . . ?
C44 Sm1 C4 99.37(9) . . ?
C44 Sm1 C47 92.98(10) . . ?
C45 Sm1 C2 125.64(8) . . ?
C45 Sm1 C3 122.03(9) . . ?
C45 Sm1 C4 126.89(9) . . ?
C45 Sm1 C44 31.27(9) . . ?
C45 Sm1 C46 31.06(9) . . ?
C45 Sm1 C47 61.71(10) . . ?
C46 Sm1 C2 147.24(9) . . ?
C46 Sm1 C3 153.07(9) . . ?
C46 Sm1 C4 149.63(9) . . ?
C46 Sm1 C44 62.32(10) . . ?
C46 Sm1 C47 30.66(10) . . ?
C47 Sm1 C2 149.53(9) . . ?
C47 Sm1 C3 176.13(9) . . ?
C47 Sm1 C4 151.29(9) . . ?
C2 N1 Sm1 96.85(17) . . ?
C2 N1 C6 118.3(2) . . ?
C6 N1 Sm1 137.47(17) . . ?
C4 N2 Sm1 99.93(17) . . ?
C4 N2 C22 118.5(2) . . ?
C22 N2 Sm1 135.95(17) . . ?
H1A C1 H1B 109.5 . . ?
H1A C1 H1C 109.5 . . ?
H1B C1 H1C 109.5 . . ?
C2 C1 H1A 109.5 . . ?
C2 C1 H1B 109.5 . . ?
C2 C1 H1C 109.5 . . ?
H01A C01G H01B 107.7 . . ?
C01K C01G H01A 108.8 . . ?
C01K C01G H01B 108.8 . . ?
C01K C01G C12 113.7(9) . . ?
C12 C01G H01A 108.8 . . ?
C12 C01G H01B 108.8 . . ?
C01G C01K H01C 109.5 . . ?
C01G C01K H01D 109.5 . . ?
C01G C01K H01E 109.5 . . ?
H01C C01K H01D 109.5 . . ?
H01C C01K H01E 109.5 . . ?
H01D C01K H01E 109.5 . . ?
N1 C2 Sm1 55.63(13) . . ?
N1 C2 C1 121.1(3) . . ?
N1 C2 C3 124.7(2) . . ?
C1 C2 Sm1 146.39(19) . . ?
C3 C2 Sm1 77.25(15) . . ?
C3 C2 C1 114.1(2) . . ?
Sm1 C3 H3 142(2) . . ?
C2 C3 Sm1 74.46(14) . . ?
C2 C3 C4 133.9(2) . . ?
C2 C3 H3 111.1(19) . . ?
C4 C3 Sm1 76.41(15) . . ?
C4 C3 H3 114.0(19) . . ?
N2 C4 Sm1 53.33(13) . . ?
N2 C4 C3 123.1(2) . . ?
N2 C4 C5 121.0(2) . . ?
C3 C4 Sm1 75.43(16) . . ?
C3 C4 C5 115.8(2) . . ?
C5 C4 Sm1 151.0(2) . . ?
C4 C5 H5A 109.5 . . ?
C4 C5 H5B 109.5 . . ?
C4 C5 H5C 109.5 . . ?
H5A C5 H5B 109.5 . . ?
H5A C5 H5C 109.5 . . ?
H5B C5 H5C 109.5 . . ?
C7 C6 N1 120.1(3) . . ?
C7 C6 C11 120.6(3) . . ?
C11 C6 N1 119.3(3) . . ?
C6 C7 C12 122.7(3) . . ?
C8 C7 C6 118.2(3) . . ?
C8 C7 C12 119.0(3) . . ?
C7 C8 H8 119.2 . . ?
C9 C8 C7 121.6(3) . . ?
C9 C8 H8 119.2 . . ?
C8 C9 H9 120.1 . . ?
C10 C9 C8 119.9(3) . . ?
C10 C9 H9 120.1 . . ?
C9 C10 H10 119.3 . . ?
C9 C10 C11 121.5(3) . . ?
C11 C10 H10 119.3 . . ?
C6 C11 C17 122.7(3) . . ?
C10 C11 C6 118.1(3) . . ?
C10 C11 C17 119.1(3) . . ?
C01G C12 C7 105.6(5) . . ?
C01G C12 H12A 112.5 . . ?
C01G C12 C55 107.8(5) . . ?
C7 C12 H12A 112.5 . . ?
C7 C12 H12 101.9 . . ?
C7 C12 C55 105.5(4) . . ?
C13 C12 C7 114.8(3) . . ?
C13 C12 H12 101.9 . . ?
C15 C12 C7 119.8(6) . . ?
C15 C12 H12 101.9 . . ?
C15 C12 C13 113.0(6) . . ?
C55 C12 H12A 112.5 . . ?
C12 C13 H13A 110.0 . . ?
C12 C13 H13B 110.0 . . ?
C12 C13 C14 108.5(7) . . ?
H13A C13 H13B 108.4 . . ?
C14 C13 H13A 110.0 . . ?
C14 C13 H13B 110.0 . . ?
C13 C14 H14A 109.5 . . ?
C13 C14 H14B 109.5 . . ?
C13 C14 H14C 109.5 . . ?
H14A C14 H14B 109.5 . . ?
H14A C14 H14C 109.5 . . ?
H14B C14 H14C 109.5 . . ?
C12 C15 H15A 107.9 . . ?
C12 C15 H15B 107.9 . . ?
H15A C15 H15B 107.2 . . ?
C16 C15 C12 117.5(8) . . ?
C16 C15 H15A 107.9 . . ?
C16 C15 H15B 107.9 . . ?
C15 C16 H16A 109.5 . . ?
C15 C16 H16B 109.5 . . ?
C15 C16 H16C 109.5 . . ?
H16A C16 H16B 109.5 . . ?
H16A C16 H16C 109.5 . . ?
H16B C16 H16C 109.5 . . ?
C11 C17 H17 107.6 . . ?
C11 C17 C18 111.4(3) . . ?
C11 C17 C20 113.9(3) . . ?
C18 C17 H17 107.6 . . ?
C20 C17 H17 107.6 . . ?
C20 C17 C18 108.6(3) . . ?
C17 C18 H18A 107.9 . . ?
C17 C18 H18B 107.9 . . ?
H18A C18 H18B 107.2 . . ?
C19 C18 C17 117.7(4) . . ?
C19 C18 H18A 107.9 . . ?
C19 C18 H18B 107.9 . . ?
C18 C19 H19A 109.5 . . ?
C18 C19 H19B 109.5 . . ?
C18 C19 H19C 109.5 . . ?
H19A C19 H19B 109.5 . . ?
H19A C19 H19C 109.5 . . ?
H19B C19 H19C 109.5 . . ?
C17 C20 H20A 108.8 . . ?
C17 C20 H20B 108.8 . . ?
H20A C20 H20B 107.7 . . ?
C21 C20 C17 113.8(3) . . ?
C21 C20 H20A 108.8 . . ?
C21 C20 H20B 108.8 . . ?
C20 C21 H21A 109.5 . . ?
C20 C21 H21B 109.5 . . ?
C20 C21 H21C 109.5 . . ?
H21A C21 H21B 109.5 . . ?
H21A C21 H21C 109.5 . . ?
H21B C21 H21C 109.5 . . ?
C23 C22 N2 118.1(3) . . ?
C23 C22 C27 121.5(3) . . ?
C27 C22 N2 120.3(3) . . ?
C22 C23 C24 118.2(3) . . ?
C22 C23 C28 122.8(3) . . ?
C24 C23 C28 118.8(3) . . ?
C23 C24 H24 119.6 . . ?
C25 C24 C23 120.9(4) . . ?
C25 C24 H24 119.6 . . ?
C24 C25 H25 120.1 . . ?
C26 C25 C24 119.8(3) . . ?
C26 C25 H25 120.1 . . ?
C25 C26 H26 118.7 . . ?
C25 C26 C27 122.6(4) . . ?
C27 C26 H26 118.7 . . ?
C22 C27 C33 123.2(3) . . ?
C26 C27 C22 116.7(3) . . ?
C26 C27 C33 120.0(3) . . ?
C23 C28 H28 107.4 . . ?
C23 C28 C29 108.5(3) . . ?
C23 C28 C31 113.4(3) . . ?
C29 C28 H28 107.4 . . ?
C29 C28 C31 112.5(3) . . ?
C31 C28 H28 107.4 . . ?
C28 C29 H29A 109.1 . . ?
C28 C29 H29B 109.1 . . ?
C28 C29 C30 112.5(3) . . ?
H29A C29 H29B 107.8 . . ?
C30 C29 H29A 109.1 . . ?
C30 C29 H29B 109.1 . . ?
C29 C30 H30A 109.5 . . ?
C29 C30 H30B 109.5 . . ?
C29 C30 H30C 109.5 . . ?
H30A C30 H30B 109.5 . . ?
H30A C30 H30C 109.5 . . ?
H30B C30 H30C 109.5 . . ?
C28 C31 H31A 108.6 . . ?
C28 C31 H31B 108.6 . . ?
H31A C31 H31B 107.6 . . ?
C32 C31 C28 114.6(3) . . ?
C32 C31 H31A 108.6 . . ?
C32 C31 H31B 108.6 . . ?
C31 C32 H32A 109.5 . . ?
C31 C32 H32B 109.5 . . ?
C31 C32 H32C 109.5 . . ?
H32A C32 H32B 109.5 . . ?
H32A C32 H32C 109.5 . . ?
H32B C32 H32C 109.5 . . ?
C27 C33 H33 107.5 . . ?
C27 C33 C34 107.8(3) . . ?
C27 C33 C36 114.1(4) . . ?
C34 C33 H33 107.5 . . ?
C36 C33 H33 107.5 . . ?
C36 C33 C34 112.1(3) . . ?
C33 C34 H34A 108.4 . . ?
C33 C34 H34B 108.4 . . ?
H34A C34 H34B 107.4 . . ?
C35 C34 C33 115.7(4) . . ?
C35 C34 H34A 108.4 . . ?
C35 C34 H34B 108.4 . . ?
C34 C35 H35A 109.5 . . ?
C34 C35 H35B 109.5 . . ?
C34 C35 H35C 109.5 . . ?
H35A C35 H35B 109.5 . . ?
H35A C35 H35C 109.5 . . ?
H35B C35 H35C 109.5 . . ?
C33 C36 H36A 108.3 . . ?
C33 C36 H36B 108.3 . . ?
H36A C36 H36B 107.4 . . ?
C37 C36 C33 115.7(4) . . ?
C37 C36 H36A 108.3 . . ?
C37 C36 H36B 108.3 . . ?
C36 C37 H37A 109.5 . . ?
C36 C37 H37B 109.5 . . ?
C36 C37 H37C 109.5 . . ?
H37A C37 H37B 109.5 . . ?
H37A C37 H37C 109.5 . . ?
H37B C37 H37C 109.5 . . ?
C39 C38 C43 118.7(3) . . ?
C39 C38 C44 120.2(3) . . ?
C43 C38 C44 121.1(3) . . ?
C38 C39 H39 119.8 . . ?
C40 C39 C38 120.5(4) . . ?
C40 C39 H39 119.8 . . ?
C39 C40 H40 119.8 . . ?
C41 C40 C39 120.5(4) . . ?
C41 C40 H40 119.8 . . ?
C40 C41 H41 120.1 . . ?
C40 C41 C42 119.8(4) . . ?
C42 C41 H41 120.1 . . ?
C41 C42 H42 120.0 . . ?
C41 C42 C43 119.9(4) . . ?
C43 C42 H42 120.0 . . ?
C38 C43 H43 119.7 . . ?
C42 C43 C38 120.6(4) . . ?
C42 C43 H43 119.7 . . ?
C38 C44 Sm1 154.3(2) . . ?
C45 C44 Sm1 74.25(18) . . ?
C45 C44 C38 131.4(3) . . ?
C44 C45 Sm1 74.48(17) . . ?
C46 C45 Sm1 74.51(17) . . ?
C46 C45 C44 149.0(3) . . ?
C45 C46 Sm1 74.43(16) . . ?
C47 C46 Sm1 76.56(17) . . ?
C47 C46 C45 151.0(3) . . ?
C46 C47 Sm1 72.78(16) . . ?
C46 C47 C48 128.9(3) . . ?
C48 C47 Sm1 158.3(2) . . ?
C49 C48 C47 122.4(3) . . ?
C49 C48 C53 118.6(3) . . ?
C53 C48 C47 119.0(3) . . ?
C48 C49 H49 119.9 . . ?
C48 C49 C50 120.2(4) . . ?
C50 C49 H49 119.9 . . ?
C49 C50 H50 119.5 . . ?
C51 C50 C49 121.0(5) . . ?
C51 C50 H50 119.5 . . ?
C50 C51 H51 120.2 . . ?
C50 C51 C52 119.7(4) . . ?
C52 C51 H51 120.2 . . ?
C51 C52 H52 119.8 . . ?
C51 C52 C53 120.4(5) . . ?
C53 C52 H52 119.8 . . ?
C48 C53 H53 119.9 . . ?
C52 C53 C48 120.1(4) . . ?
C52 C53 H53 119.9 . . ?
H54A C54 H54B 109.5 . . ?
H54A C54 H54C 109.5 . . ?
H54B C54 H54C 109.5 . . ?
C55 C54 H54A 109.5 . . ?
C55 C54 H54B 109.5 . . ?
C55 C54 H54C 109.5 . . ?
C12 C55 H55A 108.9 . . ?
C12 C55 H55B 108.9 . . ?
C54 C55 C12 113.2(8) . . ?
C54 C55 H55A 108.9 . . ?
C54 C55 H55B 108.9 . . ?
H55A C55 H55B 107.7 . . ?

loop_
_geom_bond_atom_site_label_1
_geom_bond_atom_site_label_2
_geom_bond_distance
_geom_bond_site_symmetry_2
_geom_bond_publ_flag
Sm1 N1 2.388(2) . ?
Sm1 N2 2.378(2) . ?
Sm1 C2 2.872(2) . ?
Sm1 C3 2.908(3) . ?
Sm1 C4 2.920(3) . ?
Sm1 C44 2.449(3) . ?
Sm1 C45 2.446(3) . ?
Sm1 C46 2.447(3) . ?
Sm1 C47 2.492(3) . ?
N1 C2 1.337(3) . ?
N1 C6 1.443(4) . ?
N2 C4 1.334(3) . ?
N2 C22 1.446(3) . ?
C1 H1A 0.9800 . ?
C1 H1B 0.9800 . ?
C1 H1C 0.9800 . ?
C1 C2 1.526(3) . ?
C01G H01A 0.9900 . ?
C01G H01B 0.9900 . ?
C01G C01K 1.492(14) . ?
C01G C12 1.508(11) . ?
C01K H01C 0.9800 . ?
C01K H01D 0.9800 . ?
C01K H01E 0.9800 . ?
C2 C3 1.413(4) . ?
C3 C4 1.418(4) . ?
C3 H3 0.93(3) . ?
C4 C5 1.518(4) . ?
C5 H5A 0.9800 . ?
C5 H5B 0.9800 . ?
C5 H5C 0.9800 . ?
C6 C7 1.404(4) . ?
C6 C11 1.418(4) . ?
C7 C8 1.396(5) . ?
C7 C12 1.528(5) . ?
C8 H8 0.9500 . ?
C8 C9 1.380(5) . ?
C9 H9 0.9500 . ?
C9 C10 1.369(5) . ?
C10 H10 0.9500 . ?
C10 C11 1.400(4) . ?
C11 C17 1.513(4) . ?
C12 H12A 1.0000 . ?
C12 H12 1.0000 . ?
C12 C13 1.528(8) . ?
C12 C15 1.521(9) . ?
C12 C55 1.693(9) . ?
C13 H13A 0.9900 . ?
C13 H13B 0.9900 . ?
C13 C14 1.544(17) . ?
C14 H14A 0.9800 . ?
C14 H14B 0.9800 . ?
C14 H14C 0.9800 . ?
C15 H15A 0.9900 . ?
C15 H15B 0.9900 . ?
C15 C16 1.445(15) . ?
C16 H16A 0.9800 . ?
C16 H16B 0.9800 . ?
C16 H16C 0.9800 . ?
C17 H17 1.0000 . ?
C17 C18 1.566(5) . ?
C17 C20 1.537(5) . ?
C18 H18A 0.9900 . ?
C18 H18B 0.9900 . ?
C18 C19 1.415(6) . ?
C19 H19A 0.9800 . ?
C19 H19B 0.9800 . ?
C19 H19C 0.9800 . ?
C20 H20A 0.9900 . ?
C20 H20B 0.9900 . ?
C20 C21 1.494(6) . ?
C21 H21A 0.9800 . ?
C21 H21B 0.9800 . ?
C21 H21C 0.9800 . ?
C22 C23 1.399(4) . ?
C22 C27 1.413(4) . ?
C23 C24 1.405(4) . ?
C23 C28 1.511(5) . ?
C24 H24 0.9500 . ?
C24 C25 1.370(5) . ?
C25 H25 0.9500 . ?
C25 C26 1.368(6) . ?
C26 H26 0.9500 . ?
C26 C27 1.397(5) . ?
C27 C33 1.509(5) . ?
C28 H28 1.0000 . ?
C28 C29 1.535(5) . ?
C28 C31 1.541(5) . ?
C29 H29A 0.9900 . ?
C29 H29B 0.9900 . ?
C29 C30 1.549(6) . ?
C30 H30A 0.9800 . ?
C30 H30B 0.9800 . ?
C30 H30C 0.9800 . ?
C31 H31A 0.9900 . ?
C31 H31B 0.9900 . ?
C31 C32 1.494(6) . ?
C32 H32A 0.9800 . ?
C32 H32B 0.9800 . ?
C32 H32C 0.9800 . ?
C33 H33 1.0000 . ?
C33 C34 1.543(6) . ?
C33 C36 1.533(6) . ?
C34 H34A 0.9900 . ?
C34 H34B 0.9900 . ?
C34 C35 1.528(6) . ?
C35 H35A 0.9800 . ?
C35 H35B 0.9800 . ?
C35 H35C 0.9800 . ?
C36 H36A 0.9900 . ?
C36 H36B 0.9900 . ?
C36 C37 1.506(7) . ?
C37 H37A 0.9800 . ?
C37 H37B 0.9800 . ?
C37 H37C 0.9800 . ?
C38 C39 1.393(4) . ?
C38 C43 1.395(5) . ?
C38 C44 1.467(4) . ?
C39 H39 0.9500 . ?
C39 C40 1.389(5) . ?
C40 H40 0.9500 . ?
C40 C41 1.378(6) . ?
C41 H41 0.9500 . ?
C41 C42 1.388(6) . ?
C42 H42 0.9500 . ?
C42 C43 1.390(5) . ?
C43 H43 0.9500 . ?
C44 C45 1.319(4) . ?
C45 C46 1.310(4) . ?
C46 C47 1.306(4) . ?
C47 C48 1.476(4) . ?
C48 C49 1.378(5) . ?
C48 C53 1.398(5) . ?
C49 H49 0.9500 . ?
C49 C50 1.391(5) . ?
C50 H50 0.9500 . ?
C50 C51 1.363(7) . ?
C51 H51 0.9500 . ?
C51 C52 1.367(7) . ?
C52 H52 0.9500 . ?
C52 C53 1.393(5) . ?
C53 H53 0.9500 . ?
C54 H54A 0.9800 . ?
C54 H54B 0.9800 . ?
C54 H54C 0.9800 . ?
C54 C55 1.457(16) . ?
C55 H55A 0.9900 . ?
C55 H55B 0.9900 . ?

loop_
_geom_torsion_atom_site_label_1
_geom_torsion_atom_site_label_2
_geom_torsion_atom_site_label_3
_geom_torsion_atom_site_label_4
_geom_torsion
_geom_torsion_site_symmetry_1
_geom_torsion_site_symmetry_2
_geom_torsion_site_symmetry_3
_geom_torsion_site_symmetry_4
_geom_torsion_publ_flag
Sm1 N1 C2 C1 -140.0(2) . . . . ?
Sm1 N1 C2 C3 36.9(3) . . . . ?
Sm1 N1 C6 C7 32.3(4) . . . . ?
Sm1 N1 C6 C11 -146.0(2) . . . . ?
Sm1 N2 C4 C3 -30.7(3) . . . . ?
Sm1 N2 C4 C5 145.6(3) . . . . ?
Sm1 N2 C22 C23 117.4(3) . . . . ?
Sm1 N2 C22 C27 -59.8(4) . . . . ?
Sm1 C2 C3 C4 52.7(3) . . . . ?
Sm1 C3 C4 N2 25.0(2) . . . . ?
Sm1 C3 C4 C5 -151.5(3) . . . . ?
Sm1 C44 C45 C46 -0.1(6) . . . . ?
Sm1 C45 C46 C47 1.2(6) . . . . ?
Sm1 C46 C47 C48 179.5(3) . . . . ?
Sm1 C47 C48 C49 -175.2(5) . . . . ?
Sm1 C47 C48 C53 6.4(8) . . . . ?
N1 C2 C3 Sm1 -30.5(2) . . . . ?
N1 C2 C3 C4 22.1(5) . . . . ?
N1 C6 C7 C8 177.9(3) . . . . ?
N1 C6 C7 C12 -1.3(4) . . . . ?
N1 C6 C11 C10 -177.4(2) . . . . ?
N1 C6 C11 C17 6.3(4) . . . . ?
N2 C22 C23 C24 178.4(3) . . . . ?
N2 C22 C23 C28 -6.7(5) . . . . ?
N2 C22 C27 C26 -179.9(3) . . . . ?
N2 C22 C27 C33 4.9(5) . . . . ?
C1 C2 C3 Sm1 146.5(2) . . . . ?
C1 C2 C3 C4 -160.8(3) . . . . ?
C01G C12 C55 C54 -179.4(11) . . . . ?
C01K C01G C12 C7 -173.4(7) . . . . ?
C01K C01G C12 C55 -61.0(10) . . . . ?
C2 N1 C6 C7 -109.6(3) . . . . ?
C2 N1 C6 C11 72.0(3) . . . . ?
C2 C3 C4 Sm1 -52.0(3) . . . . ?
C2 C3 C4 N2 -27.0(5) . . . . ?
C2 C3 C4 C5 156.5(3) . . . . ?
C4 N2 C22 C23 -95.1(3) . . . . ?
C4 N2 C22 C27 87.7(3) . . . . ?
C6 N1 C2 Sm1 155.2(3) . . . . ?
C6 N1 C2 C1 15.2(4) . . . . ?
C6 N1 C2 C3 -167.9(3) . . . . ?
C6 C7 C8 C9 0.4(5) . . . . ?
C6 C7 C12 C01G -120.4(5) . . . . ?
C6 C7 C12 C13 75.0(5) . . . . ?
C6 C7 C12 C15 -145.4(5) . . . . ?
C6 C7 C12 C55 125.5(4) . . . . ?
C6 C11 C17 C18 118.9(3) . . . . ?
C6 C11 C17 C20 -117.8(4) . . . . ?
C7 C6 C11 C10 4.2(4) . . . . ?
C7 C6 C11 C17 -172.1(3) . . . . ?
C7 C8 C9 C10 2.4(6) . . . . ?
C7 C12 C13 C14 67.4(7) . . . . ?
C7 C12 C15 C16 56.8(10) . . . . ?
C7 C12 C55 C54 -66.9(10) . . . . ?
C8 C7 C12 C01G 60.4(6) . . . . ?
C8 C7 C12 C13 -104.1(4) . . . . ?
C8 C7 C12 C15 35.4(6) . . . . ?
C8 C7 C12 C55 -53.7(5) . . . . ?
C8 C9 C10 C11 -1.9(5) . . . . ?
C9 C10 C11 C6 -1.4(5) . . . . ?
C9 C10 C11 C17 175.0(3) . . . . ?
C10 C11 C17 C18 -57.3(4) . . . . ?
C10 C11 C17 C20 66.0(4) . . . . ?
C11 C6 C7 C8 -3.7(4) . . . . ?
C11 C6 C7 C12 177.1(3) . . . . ?
C11 C17 C18 C19 -41.9(6) . . . . ?
C11 C17 C20 C21 172.8(5) . . . . ?
C12 C7 C8 C9 179.7(3) . . . . ?
C13 C12 C15 C16 -163.0(8) . . . . ?
C15 C12 C13 C14 -74.9(8) . . . . ?
C18 C17 C20 C21 -62.4(6) . . . . ?
C20 C17 C18 C19 -168.1(5) . . . . ?
C22 N2 C4 Sm1 -157.7(3) . . . . ?
C22 N2 C4 C3 171.6(3) . . . . ?
C22 N2 C4 C5 -12.1(4) . . . . ?
C22 C23 C24 C25 1.4(6) . . . . ?
C22 C23 C28 C29 -107.8(4) . . . . ?
C22 C23 C28 C31 126.3(3) . . . . ?
C22 C27 C33 C34 93.2(4) . . . . ?
C22 C27 C33 C36 -141.6(4) . . . . ?
C23 C22 C27 C26 3.0(5) . . . . ?
C23 C22 C27 C33 -172.2(3) . . . . ?
C23 C24 C25 C26 3.2(7) . . . . ?
C23 C28 C29 C30 59.8(4) . . . . ?
C23 C28 C31 C32 -60.8(4) . . . . ?
C24 C23 C28 C29 67.1(4) . . . . ?
C24 C23 C28 C31 -58.8(5) . . . . ?
C24 C25 C26 C27 -4.8(7) . . . . ?
C25 C26 C27 C22 1.7(6) . . . . ?
C25 C26 C27 C33 177.1(4) . . . . ?
C26 C27 C33 C34 -81.8(4) . . . . ?
C26 C27 C33 C36 43.4(5) . . . . ?
C27 C22 C23 C24 -4.5(5) . . . . ?
C27 C22 C23 C28 170.5(3) . . . . ?
C27 C33 C34 C35 176.5(3) . . . . ?
C27 C33 C36 C37 54.6(6) . . . . ?
C28 C23 C24 C25 -173.8(4) . . . . ?
C29 C28 C31 C32 175.5(4) . . . . ?
C31 C28 C29 C30 -173.9(3) . . . . ?
C34 C33 C36 C37 177.5(5) . . . . ?
C36 C33 C34 C35 50.1(5) . . . . ?
C38 C39 C40 C41 1.3(6) . . . . ?
C38 C44 C45 Sm1 -178.3(3) . . . . ?
C38 C44 C45 C46 -178.4(5) . . . . ?
C39 C38 C43 C42 0.4(5) . . . . ?
C39 C38 C44 Sm1 23.8(7) . . . . ?
C39 C38 C44 C45 -160.0(3) . . . . ?
C39 C40 C41 C42 0.6(6) . . . . ?
C40 C41 C42 C43 -2.0(6) . . . . ?
C41 C42 C43 C38 1.5(6) . . . . ?
C43 C38 C39 C40 -1.8(5) . . . . ?
C43 C38 C44 Sm1 -156.3(4) . . . . ?
C43 C38 C44 C45 19.9(5) . . . . ?
C44 C38 C39 C40 178.1(3) . . . . ?
C44 C38 C43 C42 -179.5(3) . . . . ?
C44 C45 C46 Sm1 0.1(6) . . . . ?
C44 C45 C46 C47 1.3(11) . . . . ?
C45 C46 C47 Sm1 -1.2(6) . . . . ?
C45 C46 C47 C48 178.3(5) . . . . ?
C46 C47 C48 C49 6.1(6) . . . . ?
C46 C47 C48 C53 -172.3(3) . . . . ?
C47 C48 C49 C50 -179.3(4) . . . . ?
C47 C48 C53 C52 178.8(3) . . . . ?
C48 C49 C50 C51 1.0(8) . . . . ?
C49 C48 C53 C52 0.3(6) . . . . ?
C49 C50 C51 C52 -0.4(9) . . . . ?
C50 C51 C52 C53 -0.1(8) . . . . ?
C51 C52 C53 C48 0.2(7) . . . . ?
C53 C48 C49 C50 -0.9(6) . . . . ?
